data_7215750
loop_
_publ_author_name
'Sankararaman, Sethuraman'
'V, Ramkumar'
'Sureshbabu, Beemineni'

_publ_section_title
;
 Substituent effect on the formation of helical to layered hydrogen bond
 network in hydroxyl and carboxyl substituted 1-aryl-1H-1,2,3-triazoles.
;
_journal_name_full CrystEngComm
_journal_paper_doi 10.1039/c4ce00738g
_journal_year 2014
_chemical_formula_moiety 'C10 H7 N3 O4'
_chemical_formula_sum 'C10 H7 N3 O4'
_chemical_formula_weight 233.19
_chemical_name_systematic
;

?

;
_space_group_IT_number 14
_symmetry_cell_setting monoclinic
_symmetry_space_group_name_Hall '-P 2yn'
_symmetry_space_group_name_H-M 'P 1 21/n 1'
_atom_sites_solution_hydrogens geom
_atom_sites_solution_primary direct
_atom_sites_solution_secondary difmap
_audit_creation_method SHELXL-97
_cell_angle_alpha 90.00
_cell_angle_beta 96.602(10)
_cell_angle_gamma 90.00
_cell_formula_units_Z 4
_cell_length_a 5.0172(11)
_cell_length_b 9.3768(19)
_cell_length_c 21.357(4)
_cell_measurement_reflns_used 1334
_cell_measurement_temperature 298(2)
_cell_measurement_theta_max 22.73
_cell_measurement_theta_min 2.90
_cell_volume 998.1(4)
_computing_cell_refinement 'APEXII/SAINT, Bruker,2004'
_computing_data_collection 'APEXII, Bruker,2004'
_computing_data_reduction 'SAINT PLUS/XPREP, Bruker,2004'
_computing_molecular_graphics 'ORTEP-3 (Farrugia, 1997)'
_computing_publication_material 'SHELXL-97 (Sheldrick, 2008)'
_computing_structure_refinement 'SHELXL-97 (Sheldrick, 2008)'
_computing_structure_solution 'SHELXS-97 (Sheldrick, 2008)'
_diffrn_ambient_temperature 298(2)
_diffrn_measured_fraction_theta_full 0.991
_diffrn_measured_fraction_theta_max 0.991
_diffrn_measurement_device_type 'Bruker APEXII CCD area detector'
_diffrn_measurement_method 'phi and omega scans'
_diffrn_radiation_monochromator graphite
_diffrn_radiation_source 'fine-focus sealed tube'
_diffrn_radiation_type MoK\a
_diffrn_radiation_wavelength 0.71073
_diffrn_reflns_av_R_equivalents 0.0382
_diffrn_reflns_av_sigmaI/netI 0.0477
_diffrn_reflns_limit_h_max 5
_diffrn_reflns_limit_h_min -5
_diffrn_reflns_limit_k_max 11
_diffrn_reflns_limit_k_min -10
_diffrn_reflns_limit_l_max 25
_diffrn_reflns_limit_l_min -25
_diffrn_reflns_number 6029
_diffrn_reflns_theta_full 25.00
_diffrn_reflns_theta_max 25.00
_diffrn_reflns_theta_min 1.92
_exptl_absorpt_coefficient_mu 0.124
_exptl_absorpt_correction_T_max 0.9878
_exptl_absorpt_correction_T_min 0.9698
_exptl_absorpt_correction_type multi-scan
_exptl_absorpt_process_details 'SADABS (Bruker,2004)'
_exptl_crystal_colour colourless
_exptl_crystal_density_diffrn 1.552
_exptl_crystal_density_method 'not measured'
_exptl_crystal_description Square
_exptl_crystal_F_000 480
_exptl_crystal_size_max 0.25
_exptl_crystal_size_mid 0.20
_exptl_crystal_size_min 0.10
_refine_diff_density_max 0.200
_refine_diff_density_min -0.236
_refine_diff_density_rms 0.053
_refine_ls_extinction_method none
_refine_ls_goodness_of_fit_ref 1.074
_refine_ls_hydrogen_treatment mixed
_refine_ls_matrix_type full
_refine_ls_number_parameters 162
_refine_ls_number_reflns 1729
_refine_ls_number_restraints 0
_refine_ls_restrained_S_all 1.074
_refine_ls_R_factor_all 0.0865
_refine_ls_R_factor_gt 0.0546
_refine_ls_shift/su_max 0.000
_refine_ls_shift/su_mean 0.000
_refine_ls_structure_factor_coef Fsqd
_refine_ls_weighting_details 'calc w=1/[\s^2^(Fo^2^)+(0.0456P)^2^+0.9243P] where P=(Fo^2^+2Fc^2^)/3'
_refine_ls_weighting_scheme calc
_refine_ls_wR_factor_gt 0.1173
_refine_ls_wR_factor_ref 0.1308
_reflns_number_gt 1215
_reflns_number_total 1729
_reflns_threshold_expression >2sigma(I)
_cod_data_source_file c4ce00738g1.cif
_cod_data_source_block new2
_cod_depositor_comments
;
The following automatic conversions were performed:

'_symmetry_cell_setting' value 'Monoclinic' changed to 'monoclinic'
according to
/usr/data/users/saulius/crontab/automatic-downloads/rss-feeds/RSC/lib/dictionaries/cif_core.dic
dictionary named 'cif_core.dic' version 2.4.2 from 2011-04-26.

Automatic conversion script
Id: cif_fix_values 2281 2013-09-26 08:29:07Z andrius 
;
_cod_original_sg_symbol_Hall '-P 2yn '
_cod_original_sg_symbol_H-M P2(1)/n
_cod_database_code 7215750

loop_
_symmetry_equiv_pos_as_xyz
'x, y, z'
'-x+1/2, y+1/2, -z+1/2'
'-x, -y, -z'
'x-1/2, -y-1/2, z-1/2'

loop_
_atom_site_label
_atom_site_type_symbol
_atom_site_fract_x
_atom_site_fract_y
_atom_site_fract_z
_atom_site_U_iso_or_equiv
_atom_site_adp_type
_atom_site_occupancy
_atom_site_symmetry_multiplicity
_atom_site_calc_flag
_atom_site_refinement_flags
C1 C 0.2856(6) 0.8875(3) 0.18132(12) 0.0263(7) Uani 1 1 d .
C2 C 0.4699(6) 0.7964(3) 0.15976(14) 0.0354(8) Uani 1 1 d .
H2 H 0.5746 0.7378 0.1878 0.042 Uiso 1 1 calc R
C3 C 0.4984(7) 0.7925(4) 0.09599(15) 0.0425(9) Uani 1 1 d .
H3 H 0.6213 0.7304 0.0811 0.051 Uiso 1 1 calc R
C4 C 0.3451(7) 0.8805(4) 0.05467(14) 0.0414(9) Uani 1 1 d .
H4 H 0.3635 0.8780 0.0118 0.050 Uiso 1 1 calc R
C5 C 0.1639(6) 0.9724(4) 0.07732(14) 0.0365(8) Uani 1 1 d .
H5 H 0.0630 1.0326 0.0492 0.044 Uiso 1 1 calc R
C6 C 0.1272(6) 0.9778(3) 0.14096(13) 0.0277(7) Uani 1 1 d .
C7 C -0.0779(6) 1.0750(3) 0.16375(13) 0.0285(7) Uani 1 1 d .
C8 C 0.2892(6) 0.9104(3) 0.34804(13) 0.0289(7) Uani 1 1 d .
C9 C 0.3999(6) 0.9537(3) 0.29549(13) 0.0300(7) Uani 1 1 d .
H9 H 0.5412 1.0170 0.2933 0.036 Uiso 1 1 calc R
C10 C 0.3765(7) 0.9485(4) 0.41389(14) 0.0385(8) Uani 1 1 d .
N1 N 0.2594(5) 0.8845(3) 0.24811(10) 0.0272(6) Uani 1 1 d .
N2 N 0.0694(5) 0.8005(3) 0.26918(11) 0.0348(7) Uani 1 1 d .
N3 N 0.0892(5) 0.8164(3) 0.33040(11) 0.0316(6) Uani 1 1 d .
O1 O -0.2151(5) 1.1481(3) 0.11745(10) 0.0412(6) Uani 1 1 d .
O2 O -0.1161(4) 1.0868(2) 0.21826(10) 0.0421(6) Uani 1 1 d .
O3 O 0.5680(5) 1.0299(3) 0.42672(10) 0.0572(8) Uani 1 1 d .
O4 O 0.2419(5) 0.8916(3) 0.45573(11) 0.0595(8) Uani 1 1 d .
H1O H -0.348(8) 1.209(5) 0.1345(19) 0.082(14) Uiso 1 1 d .
H2O H 0.318(11) 0.928(6) 0.499(3) 0.16(2) Uiso 1 1 d .

loop_
_atom_site_aniso_label
_atom_site_aniso_U_11
_atom_site_aniso_U_22
_atom_site_aniso_U_33
_atom_site_aniso_U_23
_atom_site_aniso_U_13
_atom_site_aniso_U_12
C1 0.0308(16) 0.0293(17) 0.0192(15) 0.0000(12) 0.0051(12) -0.0037(15)
C2 0.0386(19) 0.0369(19) 0.0309(17) 0.0050(15) 0.0048(14) 0.0095(16)
C3 0.046(2) 0.048(2) 0.0355(19) -0.0028(16) 0.0128(15) 0.0147(18)
C4 0.050(2) 0.055(2) 0.0213(16) -0.0032(16) 0.0103(15) 0.0104(19)
C5 0.044(2) 0.043(2) 0.0219(16) -0.0010(14) 0.0007(14) 0.0096(17)
C6 0.0303(16) 0.0319(17) 0.0210(15) -0.0022(13) 0.0041(12) 0.0002(14)
C7 0.0298(17) 0.0316(18) 0.0238(17) -0.0034(13) 0.0013(13) -0.0027(15)
C8 0.0322(17) 0.0321(18) 0.0217(15) 0.0009(13) 0.0007(12) -0.0043(15)
C9 0.0305(17) 0.0359(18) 0.0236(16) 0.0041(13) 0.0029(13) -0.0070(15)
C10 0.046(2) 0.045(2) 0.0241(17) 0.0026(15) 0.0042(15) -0.0078(18)
N1 0.0295(13) 0.0328(14) 0.0192(12) -0.0001(11) 0.0016(10) -0.0039(12)
N2 0.0353(15) 0.0435(16) 0.0263(14) 0.0021(12) 0.0068(11) -0.0128(14)
N3 0.0344(14) 0.0396(15) 0.0210(13) -0.0002(11) 0.0035(10) -0.0079(13)
O1 0.0440(14) 0.0514(16) 0.0283(12) 0.0011(11) 0.0039(10) 0.0219(13)
O2 0.0498(14) 0.0526(15) 0.0249(12) -0.0036(10) 0.0081(10) 0.0140(12)
O3 0.0683(17) 0.0741(19) 0.0279(13) -0.0031(12) 0.0006(12) -0.0418(16)
O4 0.0704(18) 0.086(2) 0.0232(13) -0.0017(13) 0.0084(12) -0.0387(16)

loop_
_atom_type_symbol
_atom_type_description
_atom_type_scat_dispersion_real
_atom_type_scat_dispersion_imag
_atom_type_scat_source
C C 0.0033 0.0016 'International Tables Vol C Tables 4.2.6.8 and 6.1.1.4'
H H 0.0000 0.0000 'International Tables Vol C Tables 4.2.6.8 and 6.1.1.4'
N N 0.0061 0.0033 'International Tables Vol C Tables 4.2.6.8 and 6.1.1.4'
O O 0.0106 0.0060 'International Tables Vol C Tables 4.2.6.8 and 6.1.1.4'

loop_
_geom_angle_atom_site_label_1
_geom_angle_atom_site_label_2
_geom_angle_atom_site_label_3
_geom_angle
C2 C1 C6 121.9(3)
C2 C1 N1 117.2(2)
C6 C1 N1 120.8(3)
C1 C2 C3 119.6(3)
C1 C2 H2 120.2
C3 C2 H2 120.2
C4 C3 C2 120.0(3)
C4 C3 H3 120.0
C2 C3 H3 120.0
C3 C4 C5 119.5(3)
C3 C4 H4 120.3
C5 C4 H4 120.3
C4 C5 C6 122.1(3)
C4 C5 H5 119.0
C6 C5 H5 119.0
C1 C6 C5 116.9(3)
C1 C6 C7 122.3(3)
C5 C6 C7 120.8(3)
O2 C7 O1 123.0(3)
O2 C7 C6 124.1(3)
O1 C7 C6 112.9(2)
N3 C8 C9 108.8(3)
N3 C8 C10 123.6(3)
C9 C8 C10 127.5(3)
N1 C9 C8 104.4(3)
N1 C9 H9 127.8
C8 C9 H9 127.8
O3 C10 O4 123.8(3)
O3 C10 C8 120.1(3)
O4 C10 C8 116.0(3)
C9 N1 N2 111.2(2)
C9 N1 C1 129.7(3)
N2 N1 C1 119.1(2)
N3 N2 N1 106.9(2)
N2 N3 C8 108.7(2)
C7 O1 H1O 110(2)
C10 O4 H2O 108(3)

loop_
_geom_bond_atom_site_label_1
_geom_bond_atom_site_label_2
_geom_bond_distance
C1 C2 1.377(4)
C1 C6 1.390(4)
C1 N1 1.448(3)
C2 C3 1.386(4)
C2 H2 0.9300
C3 C4 1.377(5)
C3 H3 0.9300
C4 C5 1.380(4)
C4 H4 0.9300
C5 C6 1.393(4)
C5 H5 0.9300
C6 C7 1.497(4)
C7 O2 1.206(3)
C7 O1 1.328(3)
C8 N3 1.356(4)
C8 C9 1.370(4)
C8 C10 1.468(4)
C9 N1 1.333(4)
C9 H9 0.9300
C10 O3 1.233(4)
C10 O4 1.295(4)
N1 N2 1.353(3)
N2 N3 1.308(3)
O1 H1O 0.98(4)
O4 H2O 1.01(6)

loop_
_geom_hbond_atom_site_label_D
_geom_hbond_atom_site_label_H
_geom_hbond_atom_site_label_A
_geom_hbond_distance_DH
_geom_hbond_distance_HA
_geom_hbond_distance_DA
_geom_hbond_angle_DHA
_geom_hbond_site_symmetry_A
O4 H2O O3 1.01(6) 1.68(6) 2.684(3) 173(5) 3_676
O1 H1O N2 0.98(4) 2.59(4) 3.472(3) 149(3) 2_455
O1 H1O N3 0.98(4) 1.80(4) 2.781(3) 177(4) 2_455

loop_
_geom_torsion_atom_site_label_1
_geom_torsion_atom_site_label_2
_geom_torsion_atom_site_label_3
_geom_torsion_atom_site_label_4
_geom_torsion
C6 C1 C2 C3 -0.7(5)
N1 C1 C2 C3 178.4(3)
C1 C2 C3 C4 0.7(5)
C2 C3 C4 C5 0.1(5)
C3 C4 C5 C6 -1.0(5)
C2 C1 C6 C5 -0.2(4)
N1 C1 C6 C5 -179.3(3)
C2 C1 C6 C7 178.6(3)
N1 C1 C6 C7 -0.4(4)
C4 C5 C6 C1 1.0(5)
C4 C5 C6 C7 -177.8(3)
C1 C6 C7 O2 2.7(5)
C5 C6 C7 O2 -178.6(3)
C1 C6 C7 O1 -177.4(3)
C5 C6 C7 O1 1.4(4)
N3 C8 C9 N1 0.6(3)
C10 C8 C9 N1 176.7(3)
N3 C8 C10 O3 176.7(3)
C9 C8 C10 O3 1.1(5)
N3 C8 C10 O4 -3.2(5)
C9 C8 C10 O4 -178.7(3)
C8 C9 N1 N2 -0.4(3)
C8 C9 N1 C1 -179.9(3)
C2 C1 N1 C9 85.5(4)
C6 C1 N1 C9 -95.3(4)
C2 C1 N1 N2 -93.9(3)
C6 C1 N1 N2 85.2(3)
C9 N1 N2 N3 0.0(3)
C1 N1 N2 N3 179.6(2)
N1 N2 N3 C8 0.4(3)
C9 C8 N3 N2 -0.6(3)
C10 C8 N3 N2 -176.9(3)
